data_2004061
loop_
_publ_author_name
'Wiedenfeld, H.'
'Knoch, F.'
'Zhang, Z. P.'

_publ_contact_author
;
Dr. Helmut Wiedenfeld, Pharmazeutisches Institut der Universit\"at,
An der Immenburg 4, D-53121 Bonn, Germany
;
_publ_section_title
;
 2\a,5\a,9\a-Trihydroxy-10\b,13\a-diacetoxy-4\b,20-epoxy-taxa-11-en,
 ein neues Taxan aus <i>Taxus chinensis</i>
;
_journal_issue 10
_journal_name_full 'Acta Crystallographica Section C'
_journal_page_first 2184
_journal_page_last 2186
_journal_paper_doi 10.1107/S010827019500429X
_journal_volume 51
_journal_year 1995
_chemical_compound_source
;isolated from needles of Taxus chinensis; after CC-separation and
 purification
recrystallisation from n-hexane/ EtOH.
;
_chemical_formula_sum 'C24 H36 O8'
_chemical_formula_weight 452.53
_chemical_melting_point 490.1(10)
_chemical_name_systematic
;
2\a,5\a,9\a-Trihydroxy-10\b,13\a-diacetoxy-4b,20-epoxy-taxa-11-ene
;
_space_group_IT_number 19
_symmetry_cell_setting orthorhombic
_symmetry_space_group_name_Hall 'P 2ac 2ab'
_symmetry_space_group_name_H-M 'P 21 21 21'
_audit_creation_method SHELXL
_cell_angle_alpha 90.00
_cell_angle_beta 90.00
_cell_angle_gamma 90.00
_cell_formula_units_Z 4
_cell_length_a 8.77(2)
_cell_length_b 20.42(3)
_cell_length_c 13.17(2)
_cell_measurement_reflns_used 18
_cell_measurement_temperature 200(2)
_cell_measurement_theta_max 17
_cell_measurement_theta_min 11
_cell_volume 2359(7)
_computing_cell_refinement 'Siemens P3'
_computing_data_collection 'Siemens P3'
_computing_data_reduction 'Siemens XDISK'
_computing_molecular_graphics 'Siemens XP'
_computing_publication_material 'CIFTAB (Sheldrick, 1993)'
_computing_structure_refinement 'SHELXL-93 (Sheldrick, 1993)'
_computing_structure_solution 'SHELXTL PLUS 4.21/V'
_diffrn_ambient_temperature 200(2)
_diffrn_measurement_device 'Siemens P4'
_diffrn_measurement_method 'omega scans'
_diffrn_radiation_monochromator graphite
_diffrn_radiation_source 'fine-focus sealed tube'
_diffrn_radiation_type MoK\a
_diffrn_radiation_wavelength .71073
_diffrn_reflns_av_R_equivalents .0493
_diffrn_reflns_av_sigmaI/netI 0.1305
_diffrn_reflns_limit_h_max 11
_diffrn_reflns_limit_h_min -011
_diffrn_reflns_limit_k_max 26
_diffrn_reflns_limit_k_min 0
_diffrn_reflns_limit_l_max 16
_diffrn_reflns_limit_l_min 0
_diffrn_reflns_number 5096
_diffrn_reflns_theta_max 27.12
_diffrn_reflns_theta_min 1.84
_diffrn_standards_decay_% kein
_diffrn_standards_interval_count 100
_diffrn_standards_number 3
_exptl_absorpt_coefficient_mu .095
_exptl_absorpt_correction_type 'kein ?'
_exptl_crystal_colour colourless
_exptl_crystal_density_diffrn 1.274
_exptl_crystal_description prisms
_exptl_crystal_F_000 976
_exptl_crystal_size_max .50
_exptl_crystal_size_mid .40
_exptl_crystal_size_min .20
_refine_diff_density_max .177
_refine_diff_density_min -0.216
_refine_ls_abs_structure_details 'Flack (1983)'
_refine_ls_abs_structure_Flack -02.5(19)
_refine_ls_extinction_method none
_refine_ls_goodness_of_fit_all .708
_refine_ls_goodness_of_fit_obs 1.049
_refine_ls_hydrogen_treatment fixed
_refine_ls_matrix_type full
_refine_ls_number_parameters 289
_refine_ls_number_reflns 2944
_refine_ls_number_restraints 0
_refine_ls_restrained_S_all 0.708
_refine_ls_restrained_S_obs 1.049
_refine_ls_R_factor_all 0.0847
_refine_ls_R_factor_obs .0393
_refine_ls_shift/esd_max -0.001
_refine_ls_shift/esd_mean 0.000
_refine_ls_structure_factor_coef Fsqd
_refine_ls_weighting_details 'w=1/[\s^2^(F~o~^2^)+(0.0388P)^2^] wo P=(F~o~^2^+2Fc^2^)/3'
_refine_ls_weighting_scheme calc
_refine_ls_wR_factor_all .0957
_refine_ls_wR_factor_obs .0837
_reflns_number_observed 1206
_reflns_number_total 2944
_reflns_observed_criterion >2\s(I)
_cod_data_source_file se1076.cif
_cod_data_source_block default
_cod_depositor_comments
;
The following automatic conversions were performed:
'_symmetry_cell_setting' value 'Orthorhombic' changed to 'orthorhombic'
according to '/home/saulius/struct/CIF-dictionaries/cif_core.dic'
dictionary named 'cif_core.dic' version 2.4.1 from 2010-06-29.

Automatic conversion script
Id: cif_fix_enum 1527 2010-12-29 10:47:43Z saulius 

The following automatic conversions were performed:

'_chemical_melting_point' value '216-218\%C' was changed to
'490.1(10)' - it was converted from degrees Celsius(C) to Kelvins(K),
the average value was taken and precision was
estimated.

'_symmetry_cell_setting' value 'Orthorhombic' changed to
'orthorhombic' according to
/home/saulius/struct/CIF-dictionaries/cif_core.dic dictionary named
'cif_core.dic' version 2.4.1 from 2010-06-29.

Automatic conversion script
Id: cif_fix_values 1715 2011-07-08 13:25:40Z adriana 

The following automatic conversions were performed:

'_refine_ls_weighting_scheme' value 'calc
w=1/[\s^2^(F~o~^2^)+(0.0388P)^2^] wo P=(F~o~^2^+2Fc^2^)/3' was
changed to 'calc'. New tag '_refine_ls_weighting_details' was
created. The value of the new tag was set to
'w=1/[\s^2^(F~o~^2^)+(0.0388P)^2^] wo P=(F~o~^2^+2Fc^2^)/3'.

Automatic conversion script
Id: cif_fix_values 3143 2015-03-26 13:38:13Z robertas 
;
_cod_original_cell_volume 2360.(8)
_cod_original_sg_symbol_H-M 'P 212121'
_cod_database_code 2004061

loop_
_symmetry_equiv_pos_as_xyz
'x, y, z'
'-x+1/2, -y, z+1/2'
'-x, y+1/2, -z+1/2'
'x+1/2, -y+1/2, -z'

loop_
_atom_site_aniso_label
_atom_site_aniso_U_11
_atom_site_aniso_U_22
_atom_site_aniso_U_33
_atom_site_aniso_U_12
_atom_site_aniso_U_13
_atom_site_aniso_U_23
C1 0.036(3) 0.054(3) 0.032(2) 0.001(2) -0.005(2) -0.001(2)
C2 0.038(3) 0.048(3) 0.026(2) 0.004(2) -0.005(2) 0.003(2)
C3 0.030(2) 0.038(2) 0.021(2) -0.001(2) 0.003(2) 0.002(2)
C4 0.048(3) 0.041(2) 0.024(2) 0.012(2) 0.005(2) 0.006(2)
C5 0.046(3) 0.039(3) 0.038(2) -0.003(2) 0.005(2) 0.001(2)
C6 0.058(3) 0.046(3) 0.040(3) -0.022(3) 0.011(3) -0.002(2)
C7 0.049(3) 0.036(2) 0.030(2) -0.001(2) 0.007(2) -0.001(2)
C8 0.036(3) 0.030(2) 0.026(2) 0.002(2) 0.003(2) -0.001(2)
C9 0.038(2) 0.032(2) 0.019(2) -0.001(2) 0.001(2) -0.003(2)
C10 0.036(2) 0.033(2) 0.026(2) 0.002(2) 0.004(2) 0.003(2)
C11 0.037(2) 0.024(2) 0.031(2) -0.002(2) 0.000(2) 0.001(2)
C12 0.035(3) 0.022(2) 0.034(2) -0.004(2) 0.000(2) 0.000(2)
C13 0.040(3) 0.038(2) 0.034(2) 0.003(2) 0.006(2) -0.005(2)
C14 0.043(3) 0.053(3) 0.039(2) 0.002(3) -0.004(3) -0.011(2)
C15 0.029(2) 0.045(3) 0.039(2) -0.004(2) -0.001(2) -0.004(2)
C16 0.031(3) 0.070(4) 0.052(3) -0.011(3) -0.005(2) -0.003(3)
C17 0.043(3) 0.051(3) 0.067(3) -0.020(3) -0.005(3) -0.012(3)
C18 0.028(2) 0.042(3) 0.043(3) 0.000(2) -0.003(2) -0.006(2)
C19 0.057(3) 0.036(2) 0.036(2) 0.017(2) 0.008(2) 0.000(2)
C20 0.069(4) 0.042(3) 0.039(2) 0.018(3) -0.001(3) 0.008(2)
O1 0.042(2) 0.076(2) 0.039(2) 0.009(2) -0.011(2) 0.011(2)
O2 0.066(2) 0.056(2) 0.0267(14) 0.008(2) 0.008(2) 0.0039(14)
O3 0.041(2) 0.059(2) 0.041(2) 0.005(2) 0.006(2) 0.001(2)
O4 0.038(2) 0.042(2) 0.0241(13) 0.0050(14) 0.0052(14) -0.0025(12)
O5 0.044(2) 0.036(2) 0.0348(15) -0.0005(15) 0.0103(15) 0.0061(13)
C21 0.063(4) 0.034(3) 0.034(2) -0.004(3) -0.005(3) 0.005(2)
O6 0.058(2) 0.052(2) 0.054(2) 0.007(2) -0.001(2) 0.008(2)
C22 0.069(4) 0.069(3) 0.059(3) -0.002(3) 0.014(3) 0.032(3)
O7 0.048(2) 0.038(2) 0.042(2) 0.001(2) 0.012(2) -0.0037(15)
C23 0.050(3) 0.037(2) 0.041(3) 0.005(3) -0.002(3) -0.014(2)
O8 0.072(3) 0.041(2) 0.106(3) 0.009(2) 0.024(3) 0.002(2)
C24 0.047(3) 0.076(3) 0.049(3) -0.001(3) 0.018(3) -0.016(3)

loop_
_atom_site_label
_atom_site_occupancy
_atom_site_fract_x
_atom_site_fract_y
_atom_site_fract_z
_atom_site_U_iso_or_equiv
_atom_site_thermal_displace_type
_atom_site_calc_flag
_atom_site_type_symbol
C1 1 .6300(5) .6057(2) .3459(3) .0407(11) Uani d C
C2 1 .6229(5) .5299(2) .3345(3) .0374(11) Uani d C
C3 1 .4704(4) .5007(2) .2935(2) .0293(9) Uani d C
C4 1 .3886(5) .4491(2) .3588(3) .0377(11) Uani d C
C5 1 .2258(5) .4363(2) .3236(3) .0409(11) Uani d C
C6 1 .2299(6) .4094(2) .2147(3) .0483(13) Uani d C
C7 1 .3164(5) .4553(2) .1448(3) .0384(11) Uani d C
C8 1 .4824(5) .4717(2) .1829(3) .0305(9) Uani d C
C9 1 .5576(4) .5186(2) .1028(3) .0300(9) Uani d C
C10 1 .4909(5) .5885(2) .0917(3) .0318(9) Uani d C
C11 1 .4965(5) .6297(2) .1870(3) .0309(9) Uani d C
C12 1 .3673(5) .6451(2) .2353(3) .0303(10) Uani d C
C13 1 .3764(5) .6700(2) .3425(3) .0372(11) Uani d C
C14 1 .4935(5) .6328(2) .4075(3) .0448(11) Uani d C
C15 1 .6479(5) .6425(2) .2418(3) .0377(11) Uani d C
C16 1 .7982(5) .6211(2) .1896(3) .0511(13) Uani d C
C17 1 .6700(5) .7179(2) .2577(3) .0535(13) Uani d C
C18 1 .2078(5) .6361(2) .1920(3) .0379(11) Uani d C
C19 1 .5850(6) .4103(2) .1840(3) .0428(12) Uani d C
C20 1 .4583(6) .3956(2) .4191(3) .0500(13) Uani d C
O1 1 .6667(3) .50387(15) .4326(2) .0521(8) Uani d O
O2 1 .3979(4) .45467(14) .4693(2) .0497(9) Uani d O
O3 1 .1374(3) .49486(15) .3257(2) .0469(8) Uani d O
O4 1 .5422(3) .48775(12) .0045(2) .0346(7) Uani d O
O5 1 .5872(3) .61810(12) .0115(2) .0383(7) Uani d O
C21 1 .5290(6) .6710(2) -.0363(3) .0437(12) Uani d C
O6 1 .4054(4) .69413(14) -.0174(2) .0548(9) Uani d O
C22 1 .6392(6) .6953(2) -0.1144(3) .065(2) Uani d C
O7 1 .2304(3) .66016(13) .3956(2) .0426(8) Uani d O
C23 1 .1407(5) .7133(2) .4094(3) .0428(11) Uani d C
O8 1 .1747(4) .76708(15) .3792(3) .0731(12) Uani d O
C24 1 .0017(6) .6953(2) .4667(3) .0570(14) Uani d C
H1A 1 .7256 .6066 .3953 .080 Uiso d H
H2A 1 .7124 .5204 .2829 .080 Uiso d H
H3A 1 .3926 .5471 .2857 .080 Uiso d H
H5A 1 .1814 .3955 .3807 .080 Uiso d H
H6A 1 .2768 .3556 .1988 .080 Uiso d H
H6B 1 .1211 .4034 .1914 .080 Uiso d H
H7A 1 .3359 .4387 .0713 .080 Uiso d H
H7B 1 .2533 .5006 .1413 .080 Uiso d H
H9A 1 .6930 .5208 .1295 .080 Uiso d H
H10A 1 .3636 .5925 .0640 .080 Uiso d H
H13A 1 .3936 .7273 .3380 .080 Uiso d H
H14A 1 .4425 .5887 .4372 .080 Uiso d H
H14B 1 .5549 .6660 .4618 .080 Uiso d H
H16A 1 .8814 .6342 .2432 .080 Uiso d H
H16B 1 .8161 .5672 .1717 .080 Uiso d H
H16C 1 .8029 .6544 .1291 .080 Uiso d H
H17A 1 .5679 .7379 .2787 .080 Uiso d H
H17B 1 .7883 .7354 .2870 .080 Uiso d H
H17C 1 .6655 .7279 .1664 .080 Uiso d H
H18A 1 .2063 .6327 .1170 .080 Uiso d H
H18B 1 .1226 .6788 .2176 .080 Uiso d H
H18C 1 .1387 .5998 .2136 .080 Uiso d H
H19A 1 .5842 .3809 .1170 .080 Uiso d H
H19B 1 .5446 .3765 .2417 .080 Uiso d H
H19C 1 .7091 .4179 .2285 .080 Uiso d H
H20A 1 .3682 .3494 .4180 .080 Uiso d H
H20B 1 .5999 .4000 .4234 .080 Uiso d H
H1O 1 .5412 .5010 .4594 .080 Uiso d H
H3O 1 .0926 .5071 .4003 .080 Uiso d H
H4O 1 .6544 .4899 -0.0268 .080 Uiso d H
H22A 1 .5675 .7303 -0.1554 .080 Uiso d H
H22B 1 .7360 .7152 -0.1015 .080 Uiso d H
H22C 1 .7061 .6728 -0.1700 .080 Uiso d H
H24A 1 -0.0269 .6397 .4481 .080 Uiso d H
H24B 1 .0316 .7005 .5484 .080 Uiso d H
H24C 1 -0.0996 .7135 .4754 .080 Uiso d H

loop_
_atom_type_symbol
_atom_type_description
_atom_type_scat_source
_atom_type_scat_dispersion_real
_atom_type_scat_dispersion_imag
C C 'International Tables Vol C Tables 4.2.6.8 and 6.1.1.4' .0033 .0016
H H 'International Tables Vol C Tables 4.2.6.8 and 6.1.1.4' .0000 .0000
O O 'International Tables Vol C Tables 4.2.6.8 and 6.1.1.4' .0106 .0060

loop_
_geom_angle_atom_site_label_1
_geom_angle_atom_site_label_2
_geom_angle_atom_site_label_3
_geom_angle
C14 C1 C2 112.0(4)
C14 C1 C15 111.3(4)
C2 C1 C15 113.3(3)
O1 C2 C1 105.6(3)
O1 C2 C3 113.3(3)
C1 C2 C3 116.5(4)
C4 C3 C2 117.9(3)
C4 C3 C8 106.9(3)
C2 C3 C8 113.9(3)
O2 C4 C20 60.1(2)
O2 C4 C5 111.6(4)
C20 C4 C5 115.0(4)
O2 C4 C3 118.5(4)
C20 C4 C3 127.8(4)
C5 C4 C3 112.6(3)
O3 C5 C4 111.1(4)
O3 C5 C6 109.3(4)
C4 C5 C6 108.9(4)
C7 C6 C5 110.9(4)
C6 C7 C8 113.6(3)
C19 C8 C7 111.7(3)
C19 C8 C9 104.9(3)
C7 C8 C9 107.7(3)
C19 C8 C3 109.6(3)
C7 C8 C3 108.2(3)
C9 C8 C3 114.8(3)
O4 C9 C10 106.3(3)
O4 C9 C8 107.2(3)
C10 C9 C8 117.8(3)
O5 C10 C11 110.3(3)
O5 C10 C9 103.2(3)
C11 C10 C9 114.9(3)
C12 C11 C10 119.9(4)
C12 C11 C15 118.1(3)
C10 C11 C15 120.9(4)
C11 C12 C13 118.7(4)
C11 C12 C18 124.9(4)
C13 C12 C18 116.2(4)
O7 C13 C12 110.7(4)
O7 C13 C14 104.5(3)
C12 C13 C14 113.1(3)
C13 C14 C1 113.7(4)
C11 C15 C16 118.8(4)
C11 C15 C1 104.0(3)
C16 C15 C1 109.7(4)
C11 C15 C17 109.7(3)
C16 C15 C17 103.3(4)
C1 C15 C17 111.4(3)
O2 C20 C4 59.3(2)
C4 O2 C20 60.6(2)
C21 O5 C10 116.3(3)
O6 C21 O5 123.8(4)
O6 C21 C22 126.3(4)
O5 C21 C22 109.9(4)
C23 O7 C13 117.4(3)
O8 C23 O7 122.9(4)
O8 C23 C24 126.8(4)
O7 C23 C24 110.3(4)

loop_
_geom_bond_atom_site_label_1
_geom_bond_atom_site_label_2
_geom_bond_distance
C1 C14 1.549(6)
C1 C2 1.556(6)
C1 C15 1.571(6)
C2 O1 1.449(5)
C2 C3 1.561(6)
C3 C4 1.539(5)
C3 C8 1.577(5)
C4 O2 1.463(5)
C4 C20 1.483(5)
C4 C5 1.524(7)
C5 O3 1.427(5)
C5 C6 1.536(6)
C6 C7 1.518(6)
C7 C8 1.576(7)
C8 C19 1.544(5)
C8 C9 1.570(5)
C9 O4 1.446(4)
C9 C10 1.549(5)
C10 O5 1.482(5)
C10 C11 1.513(5)
C11 C12 1.337(6)
C11 C15 1.534(7)
C12 C13 1.503(6)
C12 C18 1.522(7)
C13 O7 1.473(6)
C13 C14 1.538(6)
C15 C16 1.550(7)
C15 C17 1.567(6)
C20 O2 1.474(5)
O5 C21 1.351(5)
C21 O6 1.209(6)
C21 C22 1.496(6)
O7 C23 1.354(5)
C23 O8 1.205(5)
C23 C24 1.482(7)
C1 H1A 1.06
C2 H2A 1.06
C3 H3A 1.17
C5 H5A 1.19
C6 H6A 1.19
C6 H6B 1.01
C7 H7A 1.04
C7 H7B 1.08
C9 H9A 1.24
C10 H10A 1.18
C13 H13A 1.18
C14 H14A 1.08
C14 H14B 1.12
C16 H16A 1.05
C16 H16B 1.14
C16 H16C 1.05
C17 H17A 1.02
C17 H17B 1.16
C17 H17C 1.22
C18 H18A 0.99
C18 H18B 1.20
C18 H18C 1.00
C19 H19A 1.07
C19 H19B 1.09
C19 H19C 1.25
C20 H20A 1.23
C20 H20B 1.25
C22 H22A 1.09
C22 H22B 0.96
C22 H22C 1.04
C24 H24A 1.19
C24 H24B 1.11
C24 H24C 0.97
O1 HO1 1.16
O3 HO3 1.09
O4 HO4 1.07

loop_
_geom_torsion_atom_site_label_1
_geom_torsion_atom_site_label_2
_geom_torsion_atom_site_label_3
_geom_torsion_atom_site_label_4
_geom_torsion
_geom_torsion_publ_flag
C1 C2 C3 C4 -123.5 yes
C1 C2 C3 C8 109.9 yes
C2 C3 C4 C5 166.7 yes
C2 C3 C4 C20 -38.9 yes
C2 C3 C4 O2 34.8 yes
C2 C3 C8 C7 -170.5 yes
C2 C3 C8 C9 -50.2 yes
C2 C3 C8 C19 67.5 yes
C3 C4 C5 C6 61.8 yes
C3 C4 C5 O3 58.6 yes
C3 C4 C20 O2 104.5 yes
C3 C4 O2 C20 -119.4 yes
C3 C8 C7 C6 -56.0 yes
C3 C8 C9 C10 -53.3 yes
C3 C8 C9 O4 -173.1 yes
C4 C5 C6 C7 -55.7 yes
C4 C3 C2 O1 -0.7 yes
C4 C3 C8 C7 57.4 yes
C4 C3 C8 C9 177.8 yes
C4 C3 C8 C19 -64.6 yes
C5 C6 C7 C8 54.7 yes
C5 C4 C3 C8 -63.5 yes
C5 C4 C20 O2 -101.6 yes
C5 C4 O2 C20 107.3 yes
C6 C7 C8 C9 179.4 yes
C6 C7 C8 C19 64.7 yes
C6 C5 C4 C20 -96.0 yes
C6 C5 C4 O2 -162.0 yes
C7 C8 C9 C10 67.3 yes
C7 C8 C9 O4 -52.5 yes
C7 C6 C5 O3 66.4 yes
C8 C9 C10 C11 59.9 yes
C8 C9 C10 O5 -180.0 yes
C8 C3 C2 O1 -127.2 yes
C8 C3 C4 C20 91.0 yes
C8 C3 C4 O2 163.7 yes
C9 C10 C11 C12 -111.0 yes
C9 C10 C11 C15 56.3 yes
C9 C10 O5 C21 160.5 yes
C10 C11 C12 C13 163.9 yes
C10 C11 C12 C18 -12.7 yes
C10 C9 C8 C19 -173.6 yes
C10 C11 C15 C1 -113.4 yes
C10 C11 C15 C16 8.8 yes
C10 C11 C15 C17 127.2 yes
C11 C12 C13 C14 -41.3 yes
C11 C12 C13 O7 -158.1 yes
C11 C10 C9 O4 -179.8 yes
C11 C10 O5 C21 -76.3 yes
C11 C15 C1 C2 67.2 yes
C11 C15 C1 C14 -60.1 yes
C12 C13 C14 C1 30.1 yes
C12 C13 O7 C23 -104.2 yes
C12 C11 C15 C16 176.4 yes
C12 C11 C15 C17 -65.2 yes
C12 C11 C15 C1 54.2 yes
C12 C11 C10 O5 132.9 yes
C13 C14 C1 C2 -107.9 yes
C13 C14 C1 C15 20.2 yes
C13 C12 C11 C15 -3.8 yes
C14 C1 C2 C3 51.8 yes
C14 C1 C2 O1 -75.0 yes
C14 C1 C15 C16 171.9 yes
C14 C1 C15 C17 58.1 yes
C14 C13 C12 C18 135.6 yes
C14 C13 O7 C23 133.8 yes
C15 C1 C2 C3 -75.2 yes
C15 C1 C2 O1 158.1 yes
C15 C11 C12 C18 179.6 yes
C15 C11 C10 O5 -59.7 yes
C16 C15 C1 C2 -60.8 yes
C17 C15 C1 C2 -174.6 yes
C18 C12 C13 O7 18.8 yes
C19 C8 C9 O4 66.6 yes
C20 C4 C5 O3 143.5 yes
O3 C5 C4 O2 77.5 yes
O4 C9 C10 O5 -59.7 yes

loop_
_cod_related_entry_id
_cod_related_entry_database
_cod_related_entry_code
1 ChemSpider 21187145
